data_2010580
loop_
_publ_author_name
'Arranz Mascar\'os, P.'
'Cobo Domingo, Justo'
'Godino Salido, M.'
'Guti\'errez Valero, M. D.'
'L\'opez Garz\'on, R.'
'Low, John Nicolson'

_publ_section_title
;Hexaaquamagnesium(II)
 bis[<i>N</i>-(6-amino-3,4-dihydro-3-methyl-5-nitroso-4-oxopyrimidin-2-yl)glycinate]
 dihydrate
;
_journal_issue 1
_journal_name_full 'Acta Crystallographica Section C'
_journal_page_first e4
_journal_page_last e5
_journal_paper_doi 10.1107/S0108270199016145
_journal_volume 56
_journal_year 2000
_chemical_formula_iupac '[Mg (H2 O)6] (C7 H8 N5 O4)2, 2H2 O1'
_chemical_formula_moiety '2(C7 H8 N5 O4), H12 Mg O6, 2(H2 O)'
_chemical_formula_sum 'C14 H32 Mg N10 O16'
_chemical_formula_weight 620.81
_chemical_name_systematic
;
Hexaaquomagnesium(II) di[N-(6-amino-3,4-dihydro-3-methyl-5-nitroso-4-oxo-
pyrimidin-2-yl)glycinate] dihydrate
;
_space_group_IT_number 2
_symmetry_cell_setting triclinic
_symmetry_space_group_name_Hall '-P 1'
_symmetry_space_group_name_H-M 'P -1'
_cell_angle_alpha 86.661(3)
_cell_angle_beta 73.172(3)
_cell_angle_gamma 81.79(3)
_cell_formula_units_Z 1
_cell_length_a 7.3152(3)
_cell_length_b 7.5917(4)
_cell_length_c 12.3024(6)
_cell_measurement_reflns_used 2947
_cell_measurement_temperature 150.00(10)
_cell_measurement_theta_max 27.50
_cell_measurement_theta_min 1.73
_cell_volume 647.15(7)
_computing_cell_refinement 'DENZO (Otwinowski & Minor, 1997)'
_computing_data_collection 'KappaCCD server software (Nonius, 1997)'
_computing_data_reduction 'DENZO (Otwinowski & Minor, 1997)'
_computing_publication_material 'SHELXL-97  and WordPerfect macro PRPKAPPA (Ferguson, 1999)'
_computing_structure_refinement 'SHELXL97 (Sheldrick, 1997b)'
_computing_structure_solution 'SHELXS97 (Sheldrick, 1997a)'
_diffrn_ambient_temperature 150.00(10)
_diffrn_measured_fraction_theta_full .994
_diffrn_measured_fraction_theta_max .994
_diffrn_measurement_device_type Kappa-CCD
_diffrn_measurement_method '\f scans and \w scans with \k offsets'
_diffrn_radiation_monochromator graphite
_diffrn_radiation_source 'fine-focus sealed X-ray tube'
_diffrn_radiation_type 'Mo K\a'
_diffrn_radiation_wavelength .71073
_diffrn_reflns_av_R_equivalents .034
_diffrn_reflns_av_sigmaI/netI .0438
_diffrn_reflns_limit_h_max 8
_diffrn_reflns_limit_h_min -9
_diffrn_reflns_limit_k_max 7
_diffrn_reflns_limit_k_min -9
_diffrn_reflns_limit_l_max 15
_diffrn_reflns_limit_l_min -15
_diffrn_reflns_number 8396
_diffrn_reflns_theta_full 27.50
_diffrn_reflns_theta_max 27.50
_diffrn_reflns_theta_min 1.73
_diffrn_standards_decay_% negligible
_exptl_absorpt_coefficient_mu .164
_exptl_absorpt_correction_T_max .960
_exptl_absorpt_correction_T_min .960
_exptl_absorpt_correction_type multi-scan
_exptl_absorpt_process_details 'SORTAV (Blessing, 1995, 1997)'
_exptl_crystal_colour pink
_exptl_crystal_density_diffrn 1.593
_exptl_crystal_density_method 'not measured'
_exptl_crystal_description block
_exptl_crystal_F_000 326
_exptl_crystal_size_max .25
_exptl_crystal_size_mid .25
_exptl_crystal_size_min .25
_refine_diff_density_max .349
_refine_diff_density_min -.280
_refine_ls_extinction_method none
_refine_ls_goodness_of_fit_ref 1.061
_refine_ls_hydrogen_treatment constr
_refine_ls_matrix_type full
_refine_ls_number_parameters 212
_refine_ls_number_reflns 2947
_refine_ls_number_restraints 8
_refine_ls_restrained_S_all 1.060
_refine_ls_R_factor_all .0498
_refine_ls_R_factor_gt .0384
_refine_ls_shift/su_max .001
_refine_ls_shift/su_mean .000
_refine_ls_structure_factor_coef Fsqd
_refine_ls_weighting_details 'w = 1/[\s^2^(Fo^2^)+(0.0622P)^2^+0.0773P] where P = (Fo^2^+2Fc^2^)/3'
_refine_ls_weighting_scheme calc
_refine_ls_wR_factor_ref .1099
_reflns_number_gt 2428
_reflns_number_total 2947
_reflns_threshold_expression I>2\s(I)
_cod_data_source_file qb0158.cif
_cod_data_source_block I
_cod_depositor_comments
;
The following automatic conversions were performed:

'_exptl_absorpt_correction_type' value 'Multi-scan' changed to
'multi-scan' according to
/home/saulius/struct/CIF-dictionaries/cif_core.dic dictionary named
'cif_core.dic' version 2.4.1 from 2010-06-29.

Automatic conversion script
Id: cif_fix_values 1715 2011-07-08 13:25:40Z adriana 

The following automatic conversions were performed:

'_refine_ls_weighting_scheme' value 'w =
1/[\s^2^(Fo^2^)+(0.0622P)^2^+0.0773P] where P = (Fo^2^+2Fc^2^)/3' was
changed to 'calc'. New tag '_refine_ls_weighting_details' was
created. The value of the new tag was set to 'w =
1/[\s^2^(Fo^2^)+(0.0622P)^2^+0.0773P] where P = (Fo^2^+2Fc^2^)/3'.

Automatic conversion script
Id: cif_fix_values 3143 2015-03-26 13:38:13Z robertas 
;
_cod_original_cell_volume 647.15(5)
_cod_database_code 2010580
_cod_database_fobs_code 2010580

loop_
_symmetry_equiv_pos_as_xyz
'x, y, z'
'-x, -y, -z'

loop_
_atom_site_label
_atom_site_fract_x
_atom_site_fract_y
_atom_site_fract_z
_atom_site_U_iso_or_equiv
_atom_site_adp_type
_atom_site_calc_flag
_atom_site_refinement_flags
_atom_site_occupancy
_atom_site_disorder_assembly
_atom_site_disorder_group
_atom_site_type_symbol
Mg1 .5000 .5000 .0000 .01627(17) Uani d S 1 . . Mg
N1 .78085(16) .11420(16) -.62695(10) .0188(3) Uani d . 1 . . N
C2 .67248(19) .08331(18) -.69121(11) .0168(3) Uani d . 1 . . C
N2 .75512(16) -.00192(16) -.78824(10) .0191(3) Uani d . 1 . . N
C21 .96153(19) -.05176(19) -.83161(12) .0198(3) Uani d . 1 . . C
C22 1.06469(19) .09140(18) -.90801(11) .0180(3) Uani d . 1 . . C
O21 1.23336(13) .03862(13) -.96815(8) .0217(2) Uani d . 1 . . O
O22 .98289(14) .24691(13) -.90725(9) .0236(2) Uani d . 1 . . O
N3 .47488(16) .13152(15) -.66389(9) .0173(3) Uani d . 1 . . N
C3 .3669(2) .0914(2) -.74119(12) .0223(3) Uani d . 1 . . C
C4 .37696(19) .22715(18) -.56642(11) .0174(3) Uani d . 1 . . C
O4 .20384(13) .27875(14) -.54719(8) .0235(2) Uani d . 1 . . O
C5 .49109(18) .25797(18) -.49232(11) .0170(3) Uani d . 1 . . C
N5 .39075(17) .34517(16) -.39674(9) .0207(3) Uani d . 1 . . N
O5 .48429(15) .37789(15) -.32857(8) .0264(3) Uani d . 1 . . O
C6 .69615(19) .19867(18) -.52866(11) .0173(3) Uani d . 1 . . C
N6 .80611(17) .22707(18) -.46561(10) .0233(3) Uani d . 1 . . N
O1W .48312(14) .75553(13) .04960(9) .0209(2) Uani d D 1 . . O
O2W .38321(14) .58082(14) -.13439(8) .0207(2) Uani d D 1 . . O
O3W .22033(14) .49424(14) .09946(8) .0216(2) Uani d D 1 . . O
O4W .04467(15) .55360(15) .32194(9) .0277(3) Uani d D 1 . . O
H2 .6810 -.0293 -.8280 .023 Uiso calc R 1 . . H
H21A .9865 -.1626 -.8752 .024 Uiso calc R 1 . . H
H21B 1.0163 -.0772 -.7667 .024 Uiso calc R 1 . . H
H3A .4057 .1605 -.8120 .033 Uiso calc R 1 . . H
H3B .2286 .1228 -.7053 .033 Uiso calc R 1 . . H
H3C .3944 -.0359 -.7579 .033 Uiso calc R 1 . . H
H6A .9308 .1911 -.4884 .028 Uiso calc R 1 . . H
H6B .7551 .2821 -.4006 .028 Uiso calc R 1 . . H
H1W1 .3901(17) .8291(18) .0481(14) .025 Uiso d D 1 . . H
H2W1 .5794(16) .807(2) .0271(14) .025 Uiso d D 1 . . H
H1W2 .2740(12) .636(2) -.1242(14) .025 Uiso d D 1 . . H
H2W2 .403(2) .5187(19) -.1901(10) .025 Uiso d D 1 . . H
H1W3 .176(2) .518(2) .1669(6) .026 Uiso d D 1 . . H
H2W3 .152(2) .4240(18) .0882(15) .026 Uiso d D 1 . . H
H1W4 .079(3) .4754(19) .3635(13) .033 Uiso d D 1 . . H
H2W4 -.0682(11) .594(2) .3509(15) .033 Uiso d D 1 . . H

loop_
_atom_site_aniso_label
_atom_site_aniso_U_11
_atom_site_aniso_U_22
_atom_site_aniso_U_33
_atom_site_aniso_U_12
_atom_site_aniso_U_13
_atom_site_aniso_U_23
Mg1 .0169(3) .0143(3) .0163(3) -.0011(2) -.0030(2) -.0006(2)
N1 .0168(5) .0218(6) .0175(6) -.0029(5) -.0044(5) -.0010(5)
C2 .0183(7) .0149(6) .0172(6) -.0046(5) -.0048(5) .0027(5)
N2 .0178(6) .0231(6) .0168(6) -.0031(5) -.0047(5) -.0032(5)
C21 .0189(7) .0182(7) .0204(7) .0004(5) -.0033(5) -.0025(5)
C22 .0179(6) .0186(7) .0193(6) -.0007(6) -.0080(5) -.0051(5)
O21 .0166(5) .0210(5) .0262(5) -.0023(4) -.0038(4) -.0020(4)
O22 .0191(5) .0176(5) .0328(6) .0005(4) -.0063(4) -.0024(4)
N3 .0163(6) .0203(6) .0161(6) -.0042(5) -.0050(5) -.0003(5)
C3 .0212(7) .0287(8) .0201(7) -.0055(6) -.0092(6) -.0016(6)
C4 .0165(6) .0172(7) .0170(6) -.0040(5) -.0022(5) .0029(5)
O4 .0148(5) .0310(6) .0233(5) -.0006(4) -.0042(4) -.0022(4)
C5 .0165(6) .0166(7) .0168(6) -.0037(5) -.0024(5) .0006(5)
N5 .0219(6) .0221(6) .0176(6) -.0033(5) -.0048(5) -.0009(5)
O5 .0265(5) .0340(6) .0199(5) -.0031(5) -.0073(4) -.0077(4)
C6 .0173(6) .0178(7) .0167(6) -.0047(5) -.0041(5) .0021(5)
N6 .0163(6) .0331(7) .0207(6) -.0037(5) -.0043(5) -.0052(5)
O1W .0178(5) .0161(5) .0271(5) -.0009(4) -.0040(4) -.0016(4)
O2W .0202(5) .0221(5) .0183(5) .0034(4) -.0057(4) -.0031(4)
O3W .0196(5) .0251(6) .0185(5) -.0060(4) -.0005(4) -.0046(4)
O4W .0245(5) .0334(6) .0205(5) .0015(5) -.0015(4) -.0017(4)

loop_
_atom_type_symbol
_atom_type_description
_atom_type_scat_dispersion_real
_atom_type_scat_dispersion_imag
_atom_type_scat_source
C C .0033 .0016 'International Tables Vol C Tables 4.2.6.8 and 6.1.1.4'
H H .0000 .0000 'International Tables Vol C Tables 4.2.6.8 and 6.1.1.4'
Mg Mg .0486 .0363 'International Tables Vol C Tables 4.2.6.8 and 6.1.1.4'
N N .0061 .0033 'International Tables Vol C Tables 4.2.6.8 and 6.1.1.4'
O O .0106 .0060 'International Tables Vol C Tables 4.2.6.8 and 6.1.1.4'

loop_
_geom_angle_atom_site_label_1
_geom_angle_atom_site_label_2
_geom_angle_atom_site_label_3
_geom_angle_site_symmetry_1
_geom_angle_site_symmetry_3
_geom_angle
_geom_angle_publ_flag
O1W Mg1 O1W . 2_665 180.0 no
O1W Mg1 O3W . . 88.91(5) no
O1W Mg1 O3W 2_665 . 91.09(5) no
O1W Mg1 O3W . 2_665 91.09(5) no
O1W Mg1 O3W 2_665 2_665 88.91(5) no
O3W Mg1 O3W . 2_665 180.0 no
O1W Mg1 O2W . 2_665 87.09(4) no
O1W Mg1 O2W 2_665 2_665 92.91(4) no
O3W Mg1 O2W . 2_665 93.30(4) no
O3W Mg1 O2W 2_665 2_665 86.70(4) no
O1W Mg1 O2W . . 92.91(4) no
O1W Mg1 O2W 2_665 . 87.09(4) no
O3W Mg1 O2W . . 86.70(4) no
O3W Mg1 O2W 2_665 . 93.30(4) no
O2W Mg1 O2W 2_665 . 180.0 no
C2 N1 C6 . . 118.60(12) no
N1 C2 N2 . . 118.96(12) no
N1 C2 N3 . . 124.39(12) no
N2 C2 N3 . . 116.65(12) no
C2 N2 C21 . . 123.12(12) no
N2 C21 C22 . . 113.46(11) no
O22 C22 O21 . . 124.75(14) no
O22 C22 C21 . . 120.23(12) no
O21 C22 C21 . . 115.02(12) no
C2 N3 C4 . . 120.76(12) no
C2 N3 C3 . . 120.32(11) no
C4 N3 C3 . . 118.82(11) no
O4 C4 N3 . . 119.95(13) no
O4 C4 C5 . . 124.08(12) no
N3 C4 C5 . . 115.97(11) no
N5 C5 C6 . . 127.21(13) no
N5 C5 C4 . . 114.51(11) no
C6 C5 C4 . . 118.25(12) no
O5 N5 C5 . . 117.33(11) no
N6 C6 N1 . . 117.69(12) no
N6 C6 C5 . . 120.47(12) no
N1 C6 C5 . . 121.84(12) no

loop_
_geom_bond_atom_site_label_1
_geom_bond_atom_site_label_2
_geom_bond_site_symmetry_2
_geom_bond_distance
_geom_bond_publ_flag
Mg1 O1W . 2.0437(10) no
Mg1 O1W 2_665 2.0437(10) no
Mg1 O3W . 2.0626(10) no
Mg1 O3W 2_665 2.0626(10) no
Mg1 O2W 2_665 2.0952(10) no
Mg1 O2W . 2.0952(10) no
N1 C2 . 1.3213(18) no
N1 C6 . 1.3418(18) no
C2 N2 . 1.3302(18) no
C2 N3 . 1.3850(17) no
N2 C21 . 1.4497(17) no
C21 C22 . 1.529(2) no
C22 O22 . 1.2442(17) no
C22 O21 . 1.2630(16) no
N3 C4 . 1.3905(18) no
N3 C3 . 1.4694(18) no
C4 O4 . 1.2283(16) no
C4 C5 . 1.4506(19) no
C5 N5 . 1.3461(18) no
C5 C6 . 1.4474(18) no
N5 O5 . 1.2799(16) no
C6 N6 . 1.3135(18) no

loop_
_geom_hbond_atom_site_label_D
_geom_hbond_atom_site_label_H
_geom_hbond_atom_site_label_A
_geom_hbond_site_symmetry_A
_geom_hbond_distance_DH
_geom_hbond_distance_HA
_geom_hbond_distance_DA
_geom_hbond_angle_DHA
_geom_hbond_publ_flag
N2 H2 O21 2_753 .88 2.41 3.003(2) 125 n
N6 H6A O4 1_655 .88 2.11 2.866(2) 144 n
N6 H6B O5 . .88 1.97 2.618(2) 130 n
N6 H6B O4W 2_665 .88 2.47 3.011(4) 120 n
O1W H11W O21 1_466 .82 1.86 2.65690(10) 163 n
O2W H12W O22 2_664 .82 1.90 2.7256(2) 177 n
O3W H13W O4W . .82 1.89 2.69950(10) 171 n
O4W H14W O4 1_556 .82 2.07 2.8812(2) 172 n
O1W H21W O21 2_764 .82 1.89 2.69950(10) 169 n
O2W H22W O5 . .82 1.96 2.77640(10) 172 n
O3W H23W O22 1_456 .82 1.94 2.7535(2) 168 n
O4W H24W O4 2_565 .82 2.52 3.0721(2) 126 n
O4W H24W N5 2_565 .82 2.25 3.0447(2) 164 n

loop_
_geom_torsion_atom_site_label_1
_geom_torsion_atom_site_label_2
_geom_torsion_atom_site_label_3
_geom_torsion_atom_site_label_4
_geom_torsion
_geom_torsion_publ_flag
C6 N1 C2 N2 -179.34(12) no
C6 N1 C2 N3 -.4(2) no
N1 C2 N2 C21 -4.7(2) no
N3 C2 N2 C21 176.30(12) no
C2 N2 C21 C22 -89.68(16) no
N2 C21 C22 O22 16.58(18) no
N2 C21 C22 O21 -163.98(11) no
N1 C2 N3 C4 3.5(2) no
N2 C2 N3 C4 -177.47(11) no
N1 C2 N3 C3 179.93(12) no
N2 C2 N3 C3 -1.08(19) no
C2 N3 C4 O4 175.32(12) no
C3 N3 C4 O4 -1.11(19) no
C2 N3 C4 C5 -5.18(18) no
C3 N3 C4 C5 178.38(12) no
O4 C4 C5 N5 1.8(2) no
N3 C4 C5 N5 -177.69(12) no
O4 C4 C5 C6 -176.46(13) no
N3 C4 C5 C6 4.07(18) no
C6 C5 N5 O5 -1.2(2) no
C4 C5 N5 O5 -179.27(11) no
C2 N1 C6 N6 179.55(12) no
C2 N1 C6 C5 -.7(2) no
N5 C5 C6 N6 .5(2) no
C4 C5 C6 N6 178.51(12) no
N5 C5 C6 N1 -179.23(13) no
C4 C5 C6 N1 -1.2(2) no
